data_7234126
loop_
_publ_author_name
'Gonghe Zhang'
'Jingbo Sun'
'Pengchong Xue'
'Zhenqi Zhang'
'Peng Gong'
'Jiang Peng'
'Ran Lu'

_publ_section_title
;
 Phenothiazine modified triphenylacrylonitrile derivates: AIE and
 mechanochromism tuned by molecular conformation
;
_journal_name_full 'Journal of Materials Chemistry C'
_journal_page_first 2925
_journal_page_last 2932
_journal_paper_doi 10.1039/C4TC02925A
_journal_volume 3
_journal_year 2015
_chemical_formula_sum 'C35 H26 N2 S'
_chemical_formula_weight 506.64
_space_group_IT_number 2
_space_group_name_Hall '-P 1'
_space_group_name_H-M_alt 'P -1'
_symmetry_cell_setting triclinic
_symmetry_space_group_name_H-M 'P -1'
_atom_sites_solution_hydrogens geom
_atom_sites_solution_primary direct
_atom_sites_solution_secondary difmap
_cell_angle_alpha 90.723(8)
_cell_angle_beta 104.683(8)
_cell_angle_gamma 116.975(11)
_cell_formula_units_Z 2
_cell_length_a 9.8704(10)
_cell_length_b 9.8969(12)
_cell_length_c 15.6800(12)
_cell_measurement_reflns_used 3236
_cell_measurement_temperature 293(2)
_cell_measurement_theta_max 30.067
_cell_measurement_theta_min 3.09
_cell_volume 1306.0(3)
_computing_cell_refinement 'CrysAlis PRO (Agilent, 2011)'
_computing_data_collection 'CrysAlis PRO (Agilent, 2011)'
_computing_data_reduction 'CrysAlis PRO (Agilent, 2011)'
_computing_molecular_graphics 'Bruker SHELXTL'
_computing_publication_material 'Bruker SHELXTL'
_computing_structure_refinement 'SHELXL-97 (Sheldrick, 1997)'
_computing_structure_solution 'SHELXS-97 (Sheldrick, 1990)'
_diffrn_ambient_temperature 293(2)
_diffrn_measured_fraction_theta_full 0.998
_diffrn_measured_fraction_theta_max 0.858
_diffrn_measurement_device_type 'Xcalibur, Eos'
_diffrn_measurement_method 'phi and omega scans'
_diffrn_radiation_monochromator graphite
_diffrn_radiation_source 'Enhance (Mo) X-ray Source'
_diffrn_radiation_type MoK\a
_diffrn_radiation_wavelength 0.71073
_diffrn_reflns_av_R_equivalents 0.0156
_diffrn_reflns_av_sigmaI/netI 0.0299
_diffrn_reflns_limit_h_max 13
_diffrn_reflns_limit_h_min -13
_diffrn_reflns_limit_k_max 10
_diffrn_reflns_limit_k_min -13
_diffrn_reflns_limit_l_max 21
_diffrn_reflns_limit_l_min -20
_diffrn_reflns_number 11485
_diffrn_reflns_theta_full 26.00
_diffrn_reflns_theta_max 30.13
_diffrn_reflns_theta_min 3.10
_exptl_absorpt_coefficient_mu 0.152
_exptl_absorpt_correction_type none
_exptl_crystal_colour 'yellowish orange'
_exptl_crystal_density_diffrn 1.288
_exptl_crystal_density_method 'not measured'
_exptl_crystal_description block
_exptl_crystal_F_000 532
_exptl_crystal_size_max 0.18
_exptl_crystal_size_mid 0.17
_exptl_crystal_size_min 0.16
_refine_diff_density_max 0.236
_refine_diff_density_min -0.375
_refine_diff_density_rms 0.039
_refine_ls_extinction_method none
_refine_ls_goodness_of_fit_ref 1.020
_refine_ls_hydrogen_treatment mixed
_refine_ls_matrix_type full
_refine_ls_number_parameters 343
_refine_ls_number_reflns 6601
_refine_ls_number_restraints 0
_refine_ls_restrained_S_all 1.020
_refine_ls_R_factor_all 0.0621
_refine_ls_R_factor_gt 0.0447
_refine_ls_shift/su_max 0.001
_refine_ls_shift/su_mean 0.000
_refine_ls_structure_factor_coef Fsqd
_refine_ls_weighting_details 'calc w=1/[\s^2^(Fo^2^)+(0.0481P)^2^+0.3299P] where P=(Fo^2^+2Fc^2^)/3'
_refine_ls_weighting_scheme calc
_refine_ls_wR_factor_gt 0.1064
_refine_ls_wR_factor_ref 0.1172
_reflns_number_gt 5105
_reflns_number_total 6601
_reflns_threshold_expression >2sigma(I)
_cod_data_source_file J-Mater-Chem-C-2015-3-2925.cif
_cod_data_source_block 1
_cod_original_cell_volume 1306.0(2)
_cod_original_sg_symbol_H-M P-1
_cod_database_code 7234126

loop_
_symmetry_equiv_pos_as_xyz
'x, y, z'
'-x, -y, -z'

loop_
_atom_site_label
_atom_site_type_symbol
_atom_site_fract_x
_atom_site_fract_y
_atom_site_fract_z
_atom_site_U_iso_or_equiv
_atom_site_adp_type
_atom_site_occupancy
_atom_site_symmetry_multiplicity
_atom_site_calc_flag
_atom_site_refinement_flags
_atom_site_disorder_assembly
_atom_site_disorder_group
S1 S 0.81090(5) 0.70536(5) 0.49219(3) 0.05058(13) Uani 1 1 d . . .
N1 N 0.65106(15) 0.36844(15) 0.40794(8) 0.0417(3) Uani 1 1 d . . .
N2 N 1.75429(17) 0.70664(18) 0.94978(11) 0.0578(4) Uani 1 1 d . . .
C1 C 0.4637(2) 0.0854(2) 0.37928(13) 0.0705(6) Uani 1 1 d . . .
H1A H 0.4368 -0.0073 0.3431 0.106 Uiso 1 1 calc R . .
H1B H 0.3726 0.1021 0.3679 0.106 Uiso 1 1 calc R . .
H1C H 0.4966 0.0764 0.4411 0.106 Uiso 1 1 calc R . .
C2 C 1.1354(2) 0.7776(2) 1.13034(12) 0.0575(5) Uani 1 1 d . . .
H2A H 1.0470 0.7750 1.1427 0.069 Uiso 1 1 calc R . .
C3 C 0.3409(2) 0.4642(2) 0.28087(12) 0.0563(5) Uani 1 1 d . . .
H3A H 0.2492 0.4191 0.2329 0.068 Uiso 1 1 calc R . .
C4 C 1.2709(2) 0.9145(2) 1.14183(12) 0.0522(4) Uani 1 1 d . . .
H4A H 1.2745 1.0051 1.1622 0.063 Uiso 1 1 calc R . .
C5 C 1.8556(2) 0.9382(2) 1.28535(11) 0.0539(4) Uani 1 1 d . . .
H5A H 1.8640 0.9259 1.3448 0.065 Uiso 1 1 calc R . .
C6 C 0.3928(2) 0.6095(2) 0.32050(12) 0.0568(5) Uani 1 1 d . . .
H6A H 0.3358 0.6622 0.3012 0.068 Uiso 1 1 calc R . .
C7 C 0.5325(2) 0.6765(2) 0.39026(11) 0.0490(4) Uani 1 1 d . . .
H7A H 0.5683 0.7744 0.4190 0.059 Uiso 1 1 calc R . .
C8 C 1.98888(19) 1.0319(2) 1.26097(13) 0.0536(5) Uani 1 1 d . . .
H8A H 2.0874 1.0817 1.3038 0.064 Uiso 1 1 calc R . .
C9 C 0.42180(19) 0.3829(2) 0.31052(11) 0.0502(4) Uani 1 1 d . . .
H9A H 0.3807 0.2824 0.2839 0.060 Uiso 1 1 calc R . .
C10 C 1.34443(17) 0.52791(16) 0.84809(9) 0.0359(3) Uani 1 1 d . . .
H10A H 1.4093 0.4815 0.8615 0.043 Uiso 1 1 calc R . .
C11 C 1.13149(19) 0.6445(2) 1.10049(12) 0.0530(4) Uani 1 1 d . . .
H11A H 1.0407 0.5514 1.0940 0.064 Uiso 1 1 calc R . .
C12 C 0.5988(2) 0.22012(19) 0.35663(10) 0.0487(4) Uani 1 1 d . . .
H12A H 0.6888 0.2002 0.3666 0.058 Uiso 1 1 calc R . .
H12B H 0.5650 0.2263 0.2937 0.058 Uiso 1 1 calc R . .
C13 C 1.69489(15) 0.87815(15) 1.13233(9) 0.0319(3) Uani 1 1 d . . .
C14 C 1.97615(18) 1.05179(18) 1.17315(12) 0.0481(4) Uani 1 1 d . . .
H14A H 2.0658 1.1165 1.1568 0.058 Uiso 1 1 calc R . .
C15 C 0.56447(17) 0.44854(19) 0.37985(9) 0.0400(3) Uani 1 1 d . . .
C16 C 0.80327(18) 0.30218(17) 0.53410(10) 0.0416(3) Uani 1 1 d . . .
H16A H 0.7521 0.2012 0.5061 0.050 Uiso 1 1 calc R . .
C17 C 1.70897(18) 0.86225(18) 1.22164(10) 0.0430(4) Uani 1 1 d . . .
H17A H 1.6193 0.8001 1.2388 0.052 Uiso 1 1 calc R . .
C18 C 1.40190(18) 0.91823(17) 1.12318(10) 0.0411(3) Uani 1 1 d . . .
H18A H 1.4942 1.0111 1.1330 0.049 Uiso 1 1 calc R . .
C19 C 1.26089(17) 0.64707(17) 1.07994(10) 0.0405(3) Uani 1 1 d . . .
H19A H 1.2562 0.5561 1.0594 0.049 Uiso 1 1 calc R . .
C20 C 0.95255(16) 0.59603(16) 0.62076(9) 0.0360(3) Uani 1 1 d . . .
H20A H 1.0011 0.6958 0.6502 0.043 Uiso 1 1 calc R . .
C21 C 1.83030(17) 0.97578(16) 1.10921(10) 0.0384(3) Uani 1 1 d . . .
H21A H 1.8226 0.9901 1.0500 0.046 Uiso 1 1 calc R . .
C22 C 0.84053(17) 0.55727(17) 0.53887(9) 0.0355(3) Uani 1 1 d . . .
C23 C 0.99561(16) 0.49097(16) 0.66100(9) 0.0341(3) Uani 1 1 d . . .
C24 C 1.21936(17) 0.47230(16) 0.77035(9) 0.0361(3) Uani 1 1 d . . .
H24A H 1.2007 0.3883 0.7328 0.043 Uiso 1 1 calc R . .
C25 C 0.76240(16) 0.40794(17) 0.49259(9) 0.0366(3) Uani 1 1 d . . .
C26 C 0.91758(18) 0.34298(17) 0.61559(10) 0.0399(3) Uani 1 1 d . . .
H26A H 0.9426 0.2694 0.6405 0.048 Uiso 1 1 calc R . .
C27 C 0.61958(18) 0.59931(19) 0.41760(9) 0.0409(3) Uani 1 1 d . . .
C28 C 1.51902(16) 0.72161(15) 0.98507(9) 0.0315(3) Uani 1 1 d . . .
C29 C 1.65364(17) 0.71532(17) 0.96806(9) 0.0381(3) Uani 1 1 d . . .
C30 C 1.12090(16) 0.54011(15) 0.74738(9) 0.0319(3) Uani 1 1 d . . .
C31 C 1.15004(16) 0.66254(16) 0.80708(9) 0.0344(3) Uani 1 1 d . . .
H31A H 1.0846 0.7083 0.7940 0.041 Uiso 1 1 calc R . .
C32 C 1.37480(16) 0.65228(15) 0.90657(8) 0.0309(3) Uani 1 1 d . . .
C33 C 1.39757(15) 0.78495(15) 1.08996(8) 0.0310(3) Uani 1 1 d . . .
C34 C 1.53653(15) 0.79206(14) 1.06505(8) 0.0299(3) Uani 1 1 d . . .
C35 C 1.27304(16) 0.71723(15) 0.88479(9) 0.0329(3) Uani 1 1 d . . .
H35A H 1.2888 0.7985 0.9234 0.040 Uiso 1 1 calc R . .

loop_
_atom_site_aniso_label
_atom_site_aniso_U_11
_atom_site_aniso_U_22
_atom_site_aniso_U_33
_atom_site_aniso_U_23
_atom_site_aniso_U_13
_atom_site_aniso_U_12
S1 0.0511(2) 0.0443(2) 0.0446(2) 0.00710(17) -0.00415(18) 0.02214(19)
N1 0.0405(7) 0.0471(7) 0.0298(6) -0.0002(5) 0.0015(5) 0.0188(6)
N2 0.0471(8) 0.0627(9) 0.0660(10) -0.0082(7) 0.0145(7) 0.0293(7)
C1 0.0636(12) 0.0573(11) 0.0545(11) 0.0090(9) -0.0023(9) 0.0085(10)
C2 0.0411(9) 0.0794(13) 0.0541(10) 0.0039(9) 0.0185(8) 0.0279(9)
C3 0.0343(8) 0.0822(13) 0.0452(9) 0.0166(9) 0.0070(7) 0.0236(9)
C4 0.0515(10) 0.0562(10) 0.0553(10) 0.0002(8) 0.0186(8) 0.0294(9)
C5 0.0555(10) 0.0553(10) 0.0377(8) 0.0028(7) -0.0056(7) 0.0253(9)
C6 0.0432(9) 0.0873(14) 0.0524(10) 0.0254(10) 0.0174(8) 0.0389(10)
C7 0.0501(9) 0.0673(11) 0.0412(8) 0.0160(8) 0.0181(7) 0.0347(9)
C8 0.0355(8) 0.0505(9) 0.0617(11) -0.0096(8) -0.0078(7) 0.0211(8)
C9 0.0371(8) 0.0626(10) 0.0389(8) 0.0062(7) 0.0047(7) 0.0168(8)
C10 0.0411(8) 0.0374(7) 0.0329(7) 0.0045(6) 0.0061(6) 0.0240(6)
C11 0.0331(8) 0.0565(10) 0.0509(10) 0.0072(8) 0.0142(7) 0.0049(7)
C12 0.0500(9) 0.0501(9) 0.0322(8) -0.0031(6) 0.0010(7) 0.0181(8)
C13 0.0303(7) 0.0300(6) 0.0331(7) 0.0024(5) 0.0049(5) 0.0147(5)
C14 0.0309(7) 0.0397(8) 0.0676(11) -0.0052(7) 0.0120(7) 0.0132(6)
C15 0.0343(7) 0.0559(9) 0.0279(7) 0.0091(6) 0.0095(6) 0.0195(7)
C16 0.0441(8) 0.0381(8) 0.0347(7) -0.0016(6) 0.0033(6) 0.0172(7)
C17 0.0399(8) 0.0421(8) 0.0361(8) 0.0070(6) 0.0049(6) 0.0135(7)
C18 0.0386(8) 0.0360(7) 0.0435(8) 0.0004(6) 0.0130(6) 0.0128(6)
C19 0.0398(8) 0.0345(7) 0.0386(8) 0.0052(6) 0.0116(6) 0.0102(6)
C20 0.0355(7) 0.0372(7) 0.0300(7) 0.0019(5) 0.0049(5) 0.0151(6)
C21 0.0357(7) 0.0343(7) 0.0445(8) 0.0012(6) 0.0119(6) 0.0159(6)
C22 0.0360(7) 0.0403(7) 0.0300(7) 0.0065(6) 0.0084(5) 0.0183(6)
C23 0.0327(7) 0.0383(7) 0.0282(6) 0.0035(5) 0.0068(5) 0.0154(6)
C24 0.0421(8) 0.0344(7) 0.0302(7) 0.0005(5) 0.0067(6) 0.0188(6)
C25 0.0335(7) 0.0430(8) 0.0276(7) 0.0024(6) 0.0061(5) 0.0150(6)
C26 0.0430(8) 0.0398(8) 0.0351(7) 0.0046(6) 0.0049(6) 0.0212(7)
C27 0.0390(8) 0.0575(9) 0.0277(7) 0.0114(6) 0.0104(6) 0.0237(7)
C28 0.0326(7) 0.0317(6) 0.0306(7) 0.0059(5) 0.0065(5) 0.0168(6)
C29 0.0385(8) 0.0394(7) 0.0342(7) -0.0005(6) 0.0047(6) 0.0196(6)
C30 0.0315(7) 0.0335(7) 0.0274(6) 0.0059(5) 0.0070(5) 0.0132(6)
C31 0.0354(7) 0.0375(7) 0.0323(7) 0.0061(5) 0.0072(5) 0.0203(6)
C32 0.0324(7) 0.0317(6) 0.0266(6) 0.0060(5) 0.0066(5) 0.0144(6)
C33 0.0295(6) 0.0334(7) 0.0258(6) 0.0049(5) 0.0057(5) 0.0125(5)
C34 0.0299(6) 0.0283(6) 0.0294(6) 0.0063(5) 0.0061(5) 0.0132(5)
C35 0.0377(7) 0.0315(6) 0.0293(6) 0.0031(5) 0.0074(5) 0.0173(6)

loop_
_atom_type_symbol
_atom_type_description
_atom_type_scat_dispersion_real
_atom_type_scat_dispersion_imag
_atom_type_scat_source
C C 0.0033 0.0016 'International Tables Vol C Tables 4.2.6.8 and 6.1.1.4'
H H 0.0000 0.0000 'International Tables Vol C Tables 4.2.6.8 and 6.1.1.4'
N N 0.0061 0.0033 'International Tables Vol C Tables 4.2.6.8 and 6.1.1.4'
S S 0.1246 0.1234 'International Tables Vol C Tables 4.2.6.8 and 6.1.1.4'

loop_
_geom_angle_atom_site_label_1
_geom_angle_atom_site_label_2
_geom_angle_atom_site_label_3
_geom_angle
_geom_angle_site_symmetry_1
_geom_angle_site_symmetry_3
C22 S1 C27 100.49(7) . .
C25 N1 C15 122.26(12) . .
C25 N1 C12 117.77(12) . .
C15 N1 C12 118.51(12) . .
C11 C2 C4 119.43(16) . .
C6 C3 C9 121.40(16) . .
C2 C4 C18 120.22(16) . .
C8 C5 C17 120.28(16) . .
C3 C6 C7 118.44(16) . .
C27 C7 C6 120.79(17) . .
C14 C8 C5 119.88(15) . .
C3 C9 C15 121.34(17) . .
C24 C10 C32 121.08(12) . .
C2 C11 C19 120.89(16) . .
N1 C12 C1 114.57(16) . .
C17 C13 C21 118.38(13) . .
C17 C13 C34 119.33(13) . .
C21 C13 C34 122.28(13) . .
C8 C14 C21 120.12(16) . .
C27 C15 C9 116.70(14) . .
C27 C15 N1 121.61(13) . .
C9 C15 N1 121.65(15) . .
C26 C16 C25 122.00(13) . .
C5 C17 C13 120.50(16) . .
C4 C18 C33 120.89(15) . .
C11 C19 C33 120.20(15) . .
C22 C20 C23 122.33(13) . .
C14 C21 C13 120.80(15) . .
C20 C22 C25 120.99(13) . .
C20 C22 S1 117.19(11) . .
C25 C22 S1 121.68(10) . .
C26 C23 C20 116.72(12) . .
C26 C23 C30 123.16(12) . .
C20 C23 C30 120.11(12) . .
C10 C24 C30 121.11(13) . .
C16 C25 C22 116.48(12) . .
C16 C25 N1 122.15(13) . .
C22 C25 N1 121.35(13) . .
C16 C26 C23 121.46(13) . .
C7 C27 C15 121.17(14) . .
C7 C27 S1 117.18(13) . .
C15 C27 S1 121.27(11) . .
C34 C28 C29 119.57(12) . .
C34 C28 C32 127.64(12) . .
C29 C28 C32 112.71(12) . .
N2 C29 C28 176.06(16) . .
C24 C30 C31 117.47(12) . .
C24 C30 C23 121.83(12) . .
C31 C30 C23 120.62(12) . .
C35 C31 C30 121.65(12) . .
C10 C32 C35 117.75(12) . .
C10 C32 C28 120.73(12) . .
C35 C32 C28 121.30(12) . .
C19 C33 C18 118.31(14) . .
C19 C33 C34 121.43(13) . .
C18 C33 C34 120.26(12) . .
C28 C34 C13 121.61(12) . .
C28 C34 C33 121.52(12) . .
C13 C34 C33 116.87(11) . .
C31 C35 C32 120.90(12) . .

loop_
_geom_bond_atom_site_label_1
_geom_bond_atom_site_label_2
_geom_bond_distance
_geom_bond_site_symmetry_2
S1 C22 1.7540(15) .
S1 C27 1.7569(16) .
N1 C25 1.4071(17) .
N1 C15 1.409(2) .
N1 C12 1.463(2) .
N2 C29 1.139(2) .
C1 C12 1.524(3) .
C2 C11 1.373(3) .
C2 C4 1.373(3) .
C3 C6 1.365(3) .
C3 C9 1.381(2) .
C4 C18 1.381(2) .
C5 C8 1.376(3) .
C5 C17 1.385(2) .
C6 C7 1.388(2) .
C7 C27 1.387(2) .
C8 C14 1.376(3) .
C9 C15 1.401(2) .
C10 C24 1.3844(18) .
C10 C32 1.3939(19) .
C11 C19 1.384(2) .
C13 C17 1.390(2) .
C13 C21 1.391(2) .
C13 C34 1.4884(18) .
C14 C21 1.382(2) .
C15 C27 1.397(2) .
C16 C26 1.3826(19) .
C16 C25 1.396(2) .
C18 C33 1.390(2) .
C19 C33 1.387(2) .
C20 C22 1.3790(18) .
C20 C23 1.3933(19) .
C22 C25 1.400(2) .
C23 C26 1.3848(19) .
C23 C30 1.4795(17) .
C24 C30 1.3947(19) .
C28 C34 1.3591(19) .
C28 C29 1.447(2) .
C28 C32 1.4889(18) .
C30 C31 1.3950(19) .
C31 C35 1.3743(18) .
C32 C35 1.3986(18) .
C33 C34 1.4913(19) .
